data_2233257
loop_
_publ_author_name
'Rodriguez, Mark A.'
'Sava, Dorina F.'
'Nenoff, Tina M.'

_publ_section_title
;
 <i>catena</i>-Poly[zinc-tris(\m-dimethylcarbamato-\k^2^<i>O</i>:<i>O</i>')-zinc-\m-(2-phenylbenzimidazolido-\k^2^<i>N</i>:<i>N</i>']
;
_journal_coeditor_code NK2124
_journal_issue 1
_journal_name_full 'Acta Crystallographica Section E'
_journal_page_first m59
_journal_page_last m60
_journal_paper_doi 10.1107/S1600536811053177
_journal_volume 68
_journal_year 2012
_chemical_formula_iupac '[Zn2 (C13 H9 N2) (C3 H6 N O2)3]'
_chemical_formula_moiety 'C22 H27 N5 O6 Zn2'
_chemical_formula_sum 'C22 H27 N5 O6 Zn2'
_chemical_formula_weight 588.23
_chemical_name_systematic
;
<i>catena</i>-Poly[zinc-tris(\m-dimethylcarbamato-\k^2^<i>O</i>:<i>O</i>')-
zinc-\m-(2-phenylbenzimidazolido-\k^2^<i>N</i>:<i>N</i>']
;
_space_group_IT_number 152
_symmetry_cell_setting trigonal
_symmetry_space_group_name_Hall 'P 31 2"'
_symmetry_space_group_name_H-M 'P 31 2 1'
_atom_sites_solution_hydrogens geom
_atom_sites_solution_primary direct
_atom_sites_solution_secondary difmap
_audit_creation_method SHELXL-97
_cell_angle_alpha 90.00
_cell_angle_beta 90.00
_cell_angle_gamma 120.00
_cell_formula_units_Z 6
_cell_length_a 9.0521(13)
_cell_length_b 9.0521(13)
_cell_length_c 52.470(11)
_cell_measurement_reflns_used 200
_cell_measurement_temperature 188(2)
_cell_measurement_theta_max 24.99
_cell_measurement_theta_min 1
_cell_volume 3723.4(11)
_computing_cell_refinement 'SAINT (Bruker, 2007)'
_computing_data_collection 'SMART (Bruker, 2007)'
_computing_data_reduction 'SAINT (Bruker, 2007)'
_computing_molecular_graphics '<i>XSHELL</i> (Bruker, 2007) and <i>Mercury</i> (Macrae <i>et al.</i>, 2008)'
_computing_publication_material 'SHELXTL (Sheldrick, 2008)'
_computing_structure_refinement 'SHELXTL (Sheldrick, 2008)'
_computing_structure_solution 'SHELXTL (Sheldrick, 2008)'
_diffrn_ambient_temperature 188(2)
_diffrn_measured_fraction_theta_full 0.999
_diffrn_measured_fraction_theta_max 0.999
_diffrn_measurement_device_type 'Bruker APEX CCD'
_diffrn_measurement_method '\f and \w scans'
_diffrn_radiation_monochromator graphite
_diffrn_radiation_source 'fine-focus sealed tube'
_diffrn_radiation_type MoK\a
_diffrn_radiation_wavelength 0.71073
_diffrn_reflns_av_R_equivalents 0.0436
_diffrn_reflns_av_sigmaI/netI 0.0331
_diffrn_reflns_limit_h_max 10
_diffrn_reflns_limit_h_min -10
_diffrn_reflns_limit_k_max 10
_diffrn_reflns_limit_k_min -10
_diffrn_reflns_limit_l_max 62
_diffrn_reflns_limit_l_min -62
_diffrn_reflns_number 26966
_diffrn_reflns_theta_full 24.99
_diffrn_reflns_theta_max 24.99
_diffrn_reflns_theta_min 2.33
_diffrn_standards_number 0
_exptl_absorpt_coefficient_mu 1.979
_exptl_absorpt_correction_T_max 0.742
_exptl_absorpt_correction_T_min 0.681
_exptl_absorpt_correction_type numerical
_exptl_absorpt_process_details '(SADABS; Sheldrick, 1996)'
_exptl_crystal_colour colourless
_exptl_crystal_density_diffrn 1.574
_exptl_crystal_density_method 'not measured'
_exptl_crystal_description Prism
_exptl_crystal_F_000 1812
_exptl_crystal_size_max 0.20
_exptl_crystal_size_mid 0.19
_exptl_crystal_size_min 0.15
_refine_diff_density_max 0.246
_refine_diff_density_min -0.239
_refine_ls_abs_structure_details 'Flack (1983), 1754 Friedel pairs'
_refine_ls_abs_structure_Flack 0.011(12)
_refine_ls_extinction_method none
_refine_ls_goodness_of_fit_ref 1.094
_refine_ls_hydrogen_treatment constr
_refine_ls_matrix_type full
_refine_ls_number_parameters 333
_refine_ls_number_reflns 4386
_refine_ls_number_restraints 0
_refine_ls_restrained_S_all 1.094
_refine_ls_R_factor_all 0.0318
_refine_ls_R_factor_gt 0.0287
_refine_ls_shift/su_max 0.001
_refine_ls_shift/su_mean 0.000
_refine_ls_structure_factor_coef Fsqd
_refine_ls_weighting_details 'calc w=1/[\s^2^(Fo^2^)+(0.0139P)^2^+2.9151P] where P=(Fo^2^+2Fc^2^)/3'
_refine_ls_weighting_scheme calc
_refine_ls_wR_factor_gt 0.0575
_refine_ls_wR_factor_ref 0.0586
_reflns_number_gt 4132
_reflns_number_total 4386
_reflns_threshold_expression I>2sigma(I)
_cod_data_source_file nk2124.cif
_cod_data_source_block I
_cod_database_code 2233257
_cod_database_fobs_code 2233257

loop_
_symmetry_equiv_pos_as_xyz
'x, y, z'
'-y, x-y, z+1/3'
'-x+y, -x, z+2/3'
'y, x, -z'
'x-y, -y, -z+2/3'
'-x, -x+y, -z+1/3'

loop_
_atom_site_type_symbol
_atom_site_label
_atom_site_fract_x
_atom_site_fract_y
_atom_site_fract_z
_atom_site_U_iso_or_equiv
_atom_site_adp_type
_atom_site_calc_flag
_atom_site_refinement_flags
_atom_site_occupancy
_atom_site_symmetry_multiplicity
Zn Zn1 0.61691(5) 0.56462(5) 0.031021(7) 0.02259(10) Uani d . 1 1
Zn Zn2 0.88114(5) 0.62957(5) 0.139747(7) 0.02319(10) Uani d . 1 1
O O1 0.5750(3) 0.3622(3) 0.01178(4) 0.0358(6) Uani d . 1 1
O O2 0.8274(3) 0.7528(3) 0.01830(4) 0.0354(6) Uani d . 1 1
O O3 0.5961(3) 0.4199(3) -0.03014(4) 0.0338(6) Uani d . 1 1
O O4 0.7517(3) 0.4560(3) 0.16515(4) 0.0436(7) Uani d . 1 1
O O5 0.9058(3) 0.5436(3) 0.20106(4) 0.0392(7) Uani d . 1 1
O O6 0.8978(4) 0.8375(3) 0.15205(5) 0.0457(8) Uani d . 1 1
N N1 0.6497(3) 0.5170(3) 0.06693(4) 0.0211(6) Uani d . 1 1
N N2 0.7528(3) 0.5425(3) 0.10704(5) 0.0213(6) Uani d . 1 1
N N3 0.5940(4) 0.1848(4) -0.01588(5) 0.0345(8) Uani d . 1 1
N N4 1.0043(5) 1.0043(5) 0.0000 0.0365(11) Uani d S 1 2
N N5 0.6591(4) 0.2963(4) 0.20013(5) 0.0329(7) Uani d . 1 1
N N6 1.0000 1.1032(5) 0.1667 0.0411(12) Uani d S 1 2
C C1 0.7521(5) 0.8882(5) 0.07206(7) 0.0370(9) Uani d . 1 1
H H1 0.6428 0.8215 0.0655 0.042(11) Uiso calc R 1 1
C C2 0.8316(6) 1.0654(5) 0.07046(8) 0.0474(11) Uani d . 1 1
H H2 0.7766 1.1172 0.0627 0.042(10) Uiso calc R 1 1
C C3 0.9932(6) 1.1629(5) 0.08049(9) 0.0562(12) Uani d . 1 1
H H3 1.0462 1.2813 0.0798 0.051(11) Uiso calc R 1 1
C C4 1.0773(6) 1.0865(5) 0.09152(7) 0.0464(11) Uani d . 1 1
H H4 1.1870 1.1536 0.0979 0.053(13) Uiso calc R 1 1
C C5 0.9985(5) 0.9104(5) 0.09305(6) 0.0338(9) Uani d . 1 1
H H5 1.0550 0.8595 0.1005 0.029(10) Uiso calc R 1 1
C C6 0.8346(5) 0.8100(4) 0.08340(6) 0.0252(7) Uani d . 1 1
C C7 0.7473(4) 0.6227(4) 0.08569(6) 0.0220(7) Uani d . 1 1
C C8 0.6498(4) 0.3696(4) 0.10177(6) 0.0229(7) Uani d . 1 1
C C9 0.6048(5) 0.2254(5) 0.11655(6) 0.0317(8) Uani d . 1 1
H H9 0.6466 0.2351 0.1330 0.055(12) Uiso calc R 1 1
C C10 0.4971(5) 0.0683(5) 0.10609(7) 0.0403(10) Uani d . 1 1
H H10 0.4649 -0.0295 0.1157 0.041(11) Uiso calc R 1 1
C C11 0.4348(5) 0.0531(5) 0.08119(7) 0.0391(9) Uani d . 1 1
H H11 0.3630 -0.0549 0.0745 0.030(9) Uiso calc R 1 1
C C12 0.4772(5) 0.1935(4) 0.06647(7) 0.0320(9) Uani d . 1 1
H H12 0.4346 0.1824 0.0500 0.030(9) Uiso calc R 1 1
C C13 0.5861(4) 0.3535(4) 0.07689(6) 0.0240(7) Uani d . 1 1
C C14 0.8556(5) 0.8556(5) 0.0000 0.0238(11) Uani d S 1 2
C C15 1.1260(5) 1.0518(6) 0.02054(7) 0.0562(13) Uani d . 1 1
H H15A 1.0726 0.9779 0.0349 0.084 Uiso calc R 1 1
H H15B 1.1649 1.1677 0.0254 0.084 Uiso calc R 1 1
H H15C 1.2213 1.0412 0.0150 0.084 Uiso calc R 1 1
C C16 0.5881(4) 0.3284(4) -0.01132(6) 0.0274(8) Uani d . 1 1
C C17 0.5966(6) 0.1272(6) -0.04163(7) 0.0547(13) Uani d . 1 1
H H17A 0.5995 0.2086 -0.0536 0.082 Uiso calc R 1 1
H H17B 0.4961 0.0186 -0.0444 0.082 Uiso calc R 1 1
H H17C 0.6960 0.1162 -0.0438 0.082 Uiso calc R 1 1
C C18 0.5903(7) 0.0760(6) 0.00490(8) 0.0587(13) Uani d . 1 1
H H18A 0.6551 0.1457 0.0190 0.088 Uiso calc R 1 1
H H18B 0.6388 0.0086 -0.0008 0.088 Uiso calc R 1 1
H H18C 0.4744 0.0021 0.0101 0.088 Uiso calc R 1 1
C C19 0.7772(4) 0.4385(4) 0.18828(6) 0.0234(7) Uani d . 1 1
C C20 0.5019(5) 0.1739(6) 0.18801(8) 0.0565(13) Uani d . 1 1
H H20A 0.4878 0.2209 0.1724 0.085 Uiso calc R 1 1
H H20B 0.4078 0.1475 0.1992 0.085 Uiso calc R 1 1
H H20C 0.5053 0.0717 0.1844 0.085 Uiso calc R 1 1
C C21 0.6793(6) 0.2625(6) 0.22652(8) 0.0561(12) Uani d . 1 1
H H21A 0.7903 0.3467 0.2324 0.084 Uiso calc R 1 1
H H21B 0.6671 0.1512 0.2279 0.084 Uiso calc R 1 1
H H21C 0.5936 0.2672 0.2367 0.084 Uiso calc R 1 1
C C22 1.0000 0.9526(5) 0.1667 0.0290(12) Uani d S 1 2
C C23 0.8890(7) 1.1336(6) 0.15050(9) 0.0641(14) Uani d . 1 1
H H23A 0.8378 1.0447 0.1380 0.096 Uiso calc R 1 1
H H23B 0.9541 1.2417 0.1421 0.096 Uiso calc R 1 1
H H23C 0.8013 1.1346 0.1607 0.096 Uiso calc R 1 1

loop_
_atom_site_aniso_label
_atom_site_aniso_U_11
_atom_site_aniso_U_22
_atom_site_aniso_U_33
_atom_site_aniso_U_12
_atom_site_aniso_U_13
_atom_site_aniso_U_23
Zn1 0.0257(2) 0.0255(2) 0.01562(18) 0.01208(19) -0.00268(16) 0.00245(17)
Zn2 0.0258(2) 0.0255(2) 0.01727(18) 0.01204(18) -0.00601(17) -0.00255(17)
O1 0.0619(18) 0.0346(15) 0.0162(12) 0.0280(14) -0.0006(12) -0.0010(11)
O2 0.0279(14) 0.0389(16) 0.0295(13) 0.0093(13) 0.0012(11) 0.0153(12)
O3 0.0531(18) 0.0337(14) 0.0236(13) 0.0285(13) 0.0013(12) 0.0060(11)
O4 0.0392(16) 0.0460(17) 0.0177(13) 0.0003(13) -0.0042(11) 0.0034(12)
O5 0.0289(14) 0.0438(17) 0.0234(13) 0.0020(13) -0.0076(11) 0.0032(12)
O6 0.065(2) 0.0420(17) 0.0432(16) 0.0371(16) -0.0322(15) -0.0236(13)
N1 0.0237(15) 0.0214(15) 0.0150(12) 0.0089(12) -0.0049(11) 0.0008(11)
N2 0.0255(15) 0.0233(16) 0.0140(13) 0.0114(13) -0.0020(11) 0.0008(11)
N3 0.053(2) 0.0324(18) 0.0274(16) 0.0284(17) -0.0003(14) 0.0015(14)
N4 0.0324(18) 0.0324(18) 0.027(2) 0.003(2) -0.0074(11) 0.0074(11)
N5 0.0287(18) 0.0302(18) 0.0310(17) 0.0083(15) 0.0013(13) 0.0035(14)
N6 0.048(3) 0.0290(18) 0.053(3) 0.0238(15) -0.019(2) -0.0094(12)
C1 0.038(2) 0.034(2) 0.039(2) 0.0182(19) -0.0060(19) 0.0007(18)
C2 0.056(3) 0.033(2) 0.056(3) 0.024(2) -0.008(2) 0.005(2)
C3 0.069(3) 0.018(2) 0.073(3) 0.015(2) -0.009(3) 0.001(2)
C4 0.047(3) 0.032(2) 0.042(2) 0.006(2) -0.011(2) -0.003(2)
C5 0.036(2) 0.031(2) 0.0310(19) 0.0140(19) -0.0028(17) 0.0045(17)
C6 0.032(2) 0.0218(18) 0.0216(16) 0.0135(16) -0.0013(15) -0.0028(15)
C7 0.0218(17) 0.0267(19) 0.0179(15) 0.0124(16) -0.0007(13) -0.0016(15)
C8 0.0258(18) 0.0242(19) 0.0212(17) 0.0143(16) -0.0003(14) 0.0013(14)
C9 0.043(2) 0.033(2) 0.0199(17) 0.0193(19) -0.0058(16) 0.0012(16)
C10 0.058(3) 0.026(2) 0.031(2) 0.017(2) 0.0017(18) 0.0065(17)
C11 0.042(2) 0.027(2) 0.037(2) 0.0088(19) -0.005(2) -0.0027(18)
C12 0.035(2) 0.025(2) 0.0264(19) 0.0077(17) -0.0073(16) -0.0012(15)
C13 0.0241(18) 0.0249(19) 0.0170(16) 0.0077(16) -0.0013(14) 0.0007(14)
C14 0.026(2) 0.026(2) 0.023(2) 0.015(2) 0.0012(10) -0.0012(10)
C15 0.034(3) 0.065(3) 0.039(2) 0.001(2) -0.012(2) 0.006(2)
C16 0.025(2) 0.026(2) 0.0276(19) 0.0097(17) 0.0011(15) 0.0037(15)
C17 0.089(4) 0.061(3) 0.031(2) 0.051(3) -0.005(2) -0.011(2)
C18 0.101(4) 0.050(3) 0.046(3) 0.054(3) 0.015(3) 0.013(2)
C19 0.0269(19) 0.0233(18) 0.0231(18) 0.0150(17) 0.0023(15) 0.0000(15)
C20 0.041(3) 0.044(3) 0.049(3) -0.006(2) 0.006(2) 0.000(2)
C21 0.054(3) 0.066(3) 0.047(3) 0.029(3) 0.008(2) 0.028(2)
C22 0.025(3) 0.022(2) 0.040(3) 0.0127(14) -0.002(2) -0.0010(12)
C23 0.098(4) 0.066(3) 0.060(3) 0.065(3) -0.026(3) -0.016(3)

loop_
_atom_type_symbol
_atom_type_description
_atom_type_scat_dispersion_real
_atom_type_scat_dispersion_imag
_atom_type_scat_source
C C 0.0033 0.0016 'International Tables Vol C Tables 4.2.6.8 and 6.1.1.4'
H H 0.0000 0.0000 'International Tables Vol C Tables 4.2.6.8 and 6.1.1.4'
N N 0.0061 0.0033 'International Tables Vol C Tables 4.2.6.8 and 6.1.1.4'
O O 0.0106 0.0060 'International Tables Vol C Tables 4.2.6.8 and 6.1.1.4'
Zn Zn 0.2839 1.4301 'International Tables Vol C Tables 4.2.6.8 and 6.1.1.4'

loop_
_geom_angle_atom_site_label_1
_geom_angle_atom_site_label_2
_geom_angle_atom_site_label_3
_geom_angle_site_symmetry_1
_geom_angle_site_symmetry_3
_geom_angle
O2 Zn1 O3 . 4 115.83(11)
O2 Zn1 O1 . . 106.95(11)
O3 Zn1 O1 4 . 111.27(11)
O2 Zn1 N1 . . 109.29(10)
O3 Zn1 N1 4 . 107.59(10)
O1 Zn1 N1 . . 105.43(10)
O6 Zn2 O5 . 6_765 116.22(13)
O6 Zn2 O4 . . 106.34(12)
O5 Zn2 O4 6_765 . 110.93(12)
O6 Zn2 N2 . . 114.79(11)
O5 Zn2 N2 6_765 . 102.32(10)
O4 Zn2 N2 . . 105.86(11)
C16 O1 Zn1 . . 136.1(2)
C14 O2 Zn1 . . 130.9(2)
C16 O3 Zn1 . 4 129.2(2)
C19 O4 Zn2 . . 133.4(2)
C19 O5 Zn2 . 6_765 135.6(2)
C22 O6 Zn2 . . 133.2(3)
C7 N1 C13 . . 104.8(2)
C7 N1 Zn1 . . 130.8(2)
C13 N1 Zn1 . . 123.9(2)
C7 N2 C8 . . 104.8(3)
C7 N2 Zn2 . . 132.1(2)
C8 N2 Zn2 . . 123.0(2)
C16 N3 C17 . . 121.8(3)
C16 N3 C18 . . 121.3(3)
C17 N3 C18 . . 116.9(3)
C14 N4 C15 . 4 122.0(2)
C14 N4 C15 . . 122.0(2)
C15 N4 C15 4 . 116.0(5)
C19 N5 C20 . . 122.6(3)
C19 N5 C21 . . 121.3(3)
C20 N5 C21 . . 116.0(3)
C22 N6 C23 . 6_765 122.6(2)
C22 N6 C23 . . 122.6(2)
C23 N6 C23 6_765 . 114.8(5)
C6 C1 C2 . . 120.7(4)
C6 C1 H1 . . 119.6
C2 C1 H1 . . 119.6
C3 C2 C1 . . 119.0(4)
C3 C2 H2 . . 120.5
C1 C2 H2 . . 120.5
C2 C3 C4 . . 120.7(4)
C2 C3 H3 . . 119.6
C4 C3 H3 . . 119.6
C5 C4 C3 . . 120.2(4)
C5 C4 H4 . . 119.9
C3 C4 H4 . . 119.9
C4 C5 C6 . . 119.9(4)
C4 C5 H5 . . 120.0
C6 C5 H5 . . 120.0
C5 C6 C1 . . 119.4(3)
C5 C6 C7 . . 120.3(3)
C1 C6 C7 . . 120.3(3)
N1 C7 N2 . . 114.3(3)
N1 C7 C6 . . 122.7(3)
N2 C7 C6 . . 122.9(3)
N2 C8 C9 . . 131.4(3)
N2 C8 C13 . . 108.1(3)
C9 C8 C13 . . 120.5(3)
C10 C9 C8 . . 118.1(3)
C10 C9 H9 . . 121.0
C8 C9 H9 . . 121.0
C9 C10 C11 . . 121.1(3)
C9 C10 H10 . . 119.4
C11 C10 H10 . . 119.4
C12 C11 C10 . . 121.5(4)
C12 C11 H11 . . 119.2
C10 C11 H11 . . 119.2
C11 C12 C13 . . 117.9(3)
C11 C12 H12 . . 121.0
C13 C12 H12 . . 121.0
C12 C13 N1 . . 131.2(3)
C12 C13 C8 . . 120.9(3)
N1 C13 C8 . . 107.9(3)
O2 C14 O2 . 4 124.4(4)
O2 C14 N4 . . 117.8(2)
O2 C14 N4 4 . 117.8(2)
N4 C15 H15A . . 109.5
N4 C15 H15B . . 109.5
H15A C15 H15B . . 109.5
N4 C15 H15C . . 109.5
H15A C15 H15C . . 109.5
H15B C15 H15C . . 109.5
O3 C16 O1 . . 124.6(3)
O3 C16 N3 . . 118.3(3)
O1 C16 N3 . . 117.1(3)
N3 C17 H17A . . 109.5
N3 C17 H17B . . 109.5
H17A C17 H17B . . 109.5
N3 C17 H17C . . 109.5
H17A C17 H17C . . 109.5
H17B C17 H17C . . 109.5
N3 C18 H18A . . 109.5
N3 C18 H18B . . 109.5
H18A C18 H18B . . 109.5
N3 C18 H18C . . 109.5
H18A C18 H18C . . 109.5
H18B C18 H18C . . 109.5
O4 C19 O5 . . 125.0(3)
O4 C19 N5 . . 117.2(3)
O5 C19 N5 . . 117.8(3)
N5 C20 H20A . . 109.5
N5 C20 H20B . . 109.5
H20A C20 H20B . . 109.5
N5 C20 H20C . . 109.5
H20A C20 H20C . . 109.5
H20B C20 H20C . . 109.5
N5 C21 H21A . . 109.5
N5 C21 H21B . . 109.5
H21A C21 H21B . . 109.5
N5 C21 H21C . . 109.5
H21A C21 H21C . . 109.5
H21B C21 H21C . . 109.5
O6 C22 O6 . 6_765 124.9(5)
O6 C22 N6 . . 117.6(2)
O6 C22 N6 6_765 . 117.6(2)
N6 C23 H23A . . 109.5
N6 C23 H23B . . 109.5
H23A C23 H23B . . 109.5
N6 C23 H23C . . 109.5
H23A C23 H23C . . 109.5
H23B C23 H23C . . 109.5

loop_
_geom_bond_atom_site_label_1
_geom_bond_atom_site_label_2
_geom_bond_site_symmetry_2
_geom_bond_distance
Zn1 O2 . 1.932(2)
Zn1 O3 4 1.942(2)
Zn1 O1 . 1.956(2)
Zn1 N1 . 1.988(2)
Zn2 O6 . 1.923(3)
Zn2 O5 6_765 1.933(2)
Zn2 O4 . 1.944(2)
Zn2 N2 . 2.000(3)
O1 C16 . 1.270(4)
O2 C14 . 1.271(3)
O3 C16 . 1.267(4)
O3 Zn1 4 1.942(2)
O4 C19 . 1.260(4)
O5 C19 . 1.266(4)
O5 Zn2 6_765 1.933(2)
O6 C22 . 1.251(3)
N1 C7 . 1.349(4)
N1 C13 . 1.394(4)
N2 C7 . 1.349(4)
N2 C8 . 1.391(4)
N3 C16 . 1.349(4)
N3 C17 . 1.452(4)
N3 C18 . 1.458(5)
N4 C14 . 1.346(6)
N4 C15 4 1.444(4)
N4 C15 . 1.445(4)
N5 C19 . 1.346(4)
N5 C20 . 1.443(5)
N5 C21 . 1.450(5)
N6 C22 . 1.363(6)
N6 C23 6_765 1.442(5)
N6 C23 . 1.442(5)
C1 C6 . 1.393(5)
C1 C2 . 1.394(5)
C1 H1 . 0.9300
C2 C3 . 1.380(6)
C2 H2 . 0.9300
C3 C4 . 1.386(6)
C3 H3 . 0.9300
C4 C5 . 1.385(5)
C4 H4 . 0.9300
C5 C6 . 1.391(5)
C5 H5 . 0.9300
C6 C7 . 1.474(4)
C8 C9 . 1.393(5)
C8 C13 . 1.405(4)
C9 C10 . 1.374(5)
C9 H9 . 0.9300
C10 C11 . 1.402(5)
C10 H10 . 0.9300
C11 C12 . 1.368(5)
C11 H11 . 0.9300
C12 C13 . 1.393(5)
C12 H12 . 0.9300
C14 O2 4 1.271(3)
C15 H15A . 0.9600
C15 H15B . 0.9600
C15 H15C . 0.9600
C17 H17A . 0.9600
C17 H17B . 0.9600
C17 H17C . 0.9600
C18 H18A . 0.9600
C18 H18B . 0.9600
C18 H18C . 0.9600
C20 H20A . 0.9600
C20 H20B . 0.9600
C20 H20C . 0.9600
C21 H21A . 0.9600
C21 H21B . 0.9600
C21 H21C . 0.9600
C22 O6 6_765 1.251(3)
C23 H23A . 0.9600
C23 H23B . 0.9600
C23 H23C . 0.9600

loop_
_geom_torsion_atom_site_label_1
_geom_torsion_atom_site_label_2
_geom_torsion_atom_site_label_3
_geom_torsion_atom_site_label_4
_geom_torsion_site_symmetry_1
_geom_torsion_site_symmetry_4
_geom_torsion
O2 Zn1 O1 C16 . . -41.4(4)
O3 Zn1 O1 C16 4 . 86.0(4)
N1 Zn1 O1 C16 . . -157.7(3)
O3 Zn1 O2 C14 4 . -36.3(3)
O1 Zn1 O2 C14 . . 88.3(3)
N1 Zn1 O2 C14 . . -158.0(2)
O6 Zn2 O4 C19 . . -62.3(4)
O5 Zn2 O4 C19 6_765 . 64.9(4)
N2 Zn2 O4 C19 . . 175.1(3)
O5 Zn2 O6 C22 6_765 . -37.6(3)
O4 Zn2 O6 C22 . . 86.4(3)
N2 Zn2 O6 C22 . . -156.9(3)
O2 Zn1 N1 C7 . . 33.4(3)
O3 Zn1 N1 C7 4 . -93.2(3)
O1 Zn1 N1 C7 . . 148.0(3)
O2 Zn1 N1 C13 . . -138.1(3)
O3 Zn1 N1 C13 4 . 95.4(3)
O1 Zn1 N1 C13 . . -23.5(3)
O6 Zn2 N2 C7 . . 39.0(3)
O5 Zn2 N2 C7 6_765 . -87.8(3)
O4 Zn2 N2 C7 . . 156.0(3)
O6 Zn2 N2 C8 . . -144.5(2)
O5 Zn2 N2 C8 6_765 . 88.7(3)
O4 Zn2 N2 C8 . . -27.5(3)
C6 C1 C2 C3 . . -0.6(6)
C1 C2 C3 C4 . . 1.4(7)
C2 C3 C4 C5 . . -1.2(7)
C3 C4 C5 C6 . . 0.2(6)
C4 C5 C6 C1 . . 0.6(5)
C4 C5 C6 C7 . . -178.0(3)
C2 C1 C6 C5 . . -0.4(6)
C2 C1 C6 C7 . . 178.2(3)
C13 N1 C7 N2 . . -0.1(4)
Zn1 N1 C7 N2 . . -172.8(2)
C13 N1 C7 C6 . . -177.6(3)
Zn1 N1 C7 C6 . . 9.7(5)
C8 N2 C7 N1 . . 0.0(4)
Zn2 N2 C7 N1 . . 176.9(2)
C8 N2 C7 C6 . . 177.5(3)
Zn2 N2 C7 C6 . . -5.6(5)
C5 C6 C7 N1 . . -140.8(3)
C1 C6 C7 N1 . . 40.7(5)
C5 C6 C7 N2 . . 41.9(5)
C1 C6 C7 N2 . . -136.6(3)
C7 N2 C8 C9 . . -179.1(4)
Zn2 N2 C8 C9 . . 3.6(5)
C7 N2 C8 C13 . . 0.2(4)
Zn2 N2 C8 C13 . . -177.1(2)
N2 C8 C9 C10 . . 179.2(3)
C13 C8 C9 C10 . . -0.1(5)
C8 C9 C10 C11 . . 0.4(6)
C9 C10 C11 C12 . . -0.7(6)
C10 C11 C12 C13 . . 0.5(6)
C11 C12 C13 N1 . . -179.2(4)
C11 C12 C13 C8 . . -0.2(5)
C7 N1 C13 C12 . . 179.3(4)
Zn1 N1 C13 C12 . . -7.3(6)
C7 N1 C13 C8 . . 0.2(4)
Zn1 N1 C13 C8 . . 173.6(2)
N2 C8 C13 C12 . . -179.5(3)
C9 C8 C13 C12 . . -0.1(5)
N2 C8 C13 N1 . . -0.3(4)
C9 C8 C13 N1 . . 179.2(3)
Zn1 O2 C14 O2 . 4 -19.90(16)
Zn1 O2 C14 N4 . . 160.10(16)
C15 N4 C14 O2 4 . 177.0(3)
C15 N4 C14 O2 . . -3.0(3)
C15 N4 C14 O2 4 4 -3.0(3)
C15 N4 C14 O2 . 4 177.0(3)
Zn1 O3 C16 O1 4 . -8.1(5)
Zn1 O3 C16 N3 4 . 172.0(2)
Zn1 O1 C16 O3 . . -18.9(6)
Zn1 O1 C16 N3 . . 161.0(3)
C17 N3 C16 O3 . . -4.6(6)
C18 N3 C16 O3 . . 178.3(4)
C17 N3 C16 O1 . . 175.5(4)
C18 N3 C16 O1 . . -1.7(6)
Zn2 O4 C19 O5 . . 1.1(6)
Zn2 O4 C19 N5 . . -178.3(3)
Zn2 O5 C19 O4 6_765 . -7.3(6)
Zn2 O5 C19 N5 6_765 . 172.1(3)
C20 N5 C19 O4 . . -5.1(5)
C21 N5 C19 O4 . . 178.3(4)
C20 N5 C19 O5 . . 175.5(4)
C21 N5 C19 O5 . . -1.1(5)
Zn2 O6 C22 O6 . 6_765 -15.56(19)
Zn2 O6 C22 N6 . . 164.44(19)
C23 N6 C22 O6 6_765 . 179.5(3)
C23 N6 C22 O6 . . -0.5(3)
C23 N6 C22 O6 6_765 6_765 -0.5(3)
C23 N6 C22 O6 . 6_765 179.5(3)
